data_2021854
loop_
_publ_author_name
'Arakcheeva, Alla'
'Svitlyk, Volodymyr'
'Polini, Eleonora'
'Henry, Laura'
'Chernyshov, Dmitry'
'Sienkiewicz, Andrzej'
'Giriat, Ga\'etan'
'Glushkova, Anastasiia'
'Kollar, Marton'
'N\'afr\'adi, B\'alint'
'Forro, Laszlo'
'Horv\'ath, Endre'

_publ_section_title
;
 Pressure-induced transformation of CH3NH3PbI3: the role of the noble-gas
 pressure transmitting media
;
_journal_coeditor_code DK5077SUP1
_journal_issue 3
_journal_name_full 'Acta Crystallographica Section B Structural Science, Crystal Engineering and Materials'
_journal_page_first 361
_journal_paper_doi 10.1107/S2052520619004554
_journal_volume 75
_journal_year 2019
_chemical_formula_sum 'C H6 I3 N Ne0.601 Pb'
_chemical_formula_weight 632.1
_chemical_name_common Ne-MAPbI3
_chemical_name_systematic ' neon methylammonium lead iodide'
_chemical_properties_physical Pressure-sensitive
_space_group_IT_number 148
_space_group_name_Hall '-R 3'
_space_group_name_H-M_alt 'R -3 :H'
_symmetry_cell_setting trigonal
_symmetry_Int_Tables_number 148
_symmetry_space_group_name_Hall '-R 3'
_symmetry_space_group_name_H-M 'R -3 :H'
_cell_angle_alpha 90
_cell_angle_beta 90
_cell_angle_gamma 120
_cell_formula_units_Z 12
_cell_length_a 17.0325(9)
_cell_length_b 17.0325(9)
_cell_length_c 10.4338(5)
_cell_measurement_pressure 1.5
_cell_measurement_reflns_used 1449
_cell_measurement_temperature 293
_cell_measurement_theta_max 12.81
_cell_measurement_theta_min 2.81
_cell_volume 2621.4(2)
_diffrn_ambient_temperature 293
_diffrn_detector 'Mar165 CCD'
_diffrn_measured_fraction_theta_full 0.67
_diffrn_measured_fraction_theta_max 0.66
_diffrn_measurement_device_type 'abstract diffractometer'
_diffrn_radiation_probe synchrotron
_diffrn_radiation_source synchrotron
_diffrn_radiation_type synchrotron
_diffrn_radiation_wavelength 0.3738
_diffrn_reflns_av_R_equivalents 0.0481
_diffrn_reflns_av_unetI/netI 0.0411
_diffrn_reflns_limit_h_max 12
_diffrn_reflns_limit_h_min -16
_diffrn_reflns_limit_k_max 20
_diffrn_reflns_limit_k_min -20
_diffrn_reflns_limit_l_max 11
_diffrn_reflns_limit_l_min -9
_diffrn_reflns_number 1449
_diffrn_reflns_theta_full 11.67
_diffrn_reflns_theta_max 12.81
_diffrn_reflns_theta_min 2.81
_diffrn_source synchrotron
_exptl_absorpt_coefficient_mu 13.407
_exptl_absorpt_correction_type empirical
_exptl_absorpt_process_details
;
CrysAlisPro, Agilent Technologies,
Version 1.171.37.35 (release 13-08-2014 CrysAlis171 .NET)
(compiled Aug 13 2014,18:06:01)
Empirical absorption correction using spherical harmonics,
 implemented in SCALE3 ABSPACK scaling algorithm.
;
_exptl_crystal_density_diffrn 4.8049
_exptl_crystal_description irregular
_exptl_crystal_F_000 3120
_exptl_crystal_recrystallization_method 'Reaction under pressure of 1.5 GPa between Ne-PTM and MAPbI3'
_refine_diff_density_max 1.00
_refine_diff_density_min -0.89
_refine_ls_extinction_coef 140.2(10)
_refine_ls_extinction_method 'B-C type 1 Gaussian isotropic (Becker & Coppens, 1974)'
_refine_ls_goodness_of_fit_gt 1.94
_refine_ls_goodness_of_fit_ref 1.73
_refine_ls_number_constraints 0
_refine_ls_number_parameters 40
_refine_ls_number_reflns 673
_refine_ls_number_restraints 1
_refine_ls_R_factor_all 0.0716
_refine_ls_R_factor_gt 0.0488
_refine_ls_shift/su_max 0.0481
_refine_ls_shift/su_mean 0.0160
_refine_ls_structure_factor_coef F
_refine_ls_weighting_details w=1/(\s^2^(F)+0.0001F^2^)
_refine_ls_weighting_scheme sigma
_refine_ls_wR_factor_gt 0.0519
_refine_ls_wR_factor_ref 0.0591
_reflns_number_gt 427
_reflns_number_total 673
_reflns_threshold_expression I>3\s(I)
_cod_data_source_file dk5077sup1.cif
_cod_data_source_block II
_cod_original_cell_volume 2621.4(4)
_cod_original_sg_symbol_H-M 'R -3'
_cod_original_formula_sum 'C1 H6 I3 N1 Ne0.601 Pb1'
_cod_database_code 2021854
_diffrn_pressure 1.5

loop_
_space_group_symop_id
_space_group_symop_operation_xyz
1 x,y,z
2 -y,x-y,z
3 -x+y,-x,z
4 -x,-y,-z
5 y,-x+y,-z
6 x-y,x,-z
7 x+2/3,y+1/3,z+1/3
8 -y+2/3,x-y+1/3,z+1/3
9 -x+y+2/3,-x+1/3,z+1/3
10 -x+2/3,-y+1/3,-z+1/3
11 y+2/3,-x+y+1/3,-z+1/3
12 x-y+2/3,x+1/3,-z+1/3
13 x+1/3,y+2/3,z+2/3
14 -y+1/3,x-y+2/3,z+2/3
15 -x+y+1/3,-x+2/3,z+2/3
16 -x+1/3,-y+2/3,-z+2/3
17 y+1/3,-x+y+2/3,-z+2/3
18 x-y+1/3,x+2/3,-z+2/3

loop_
_atom_site_label
_atom_site_type_symbol
_atom_site_fract_x
_atom_site_fract_y
_atom_site_fract_z
_atom_site_adp_type
_atom_site_U_iso_or_equiv
_atom_site_site_symmetry_multiplicity
_atom_site_occupancy
_atom_site_calc_flag
Pb1 Pb 0.5 0 0 Uani 0.0490(6) 9 1 d
Pb2 Pb 0 0 0 Uani 0.0502(8) 3 1 d
I1 I 0.30622(18) 0.4074(3) 0.1121(3) Uani 0.1047(19) 18 1 d
I2 I 0.0411(2) 0.1639(3) 0.1723(5) Uani 0.1023(18) 18 1 d
N1 N -0.1481(18) 0.2047(16) 0.202(3) Uiso 0.074(6) 18 0.5 d
C1 C -0.1481(18) 0.2047(16) 0.202(3) Uiso 0.074(6) 18 0.5 d
N2 N 0.05(5) -0.04(5) 0.47(4) Uiso 0.3932 18 0.1667 d
C2 C 0.05(5) -0.04(5) 0.47(4) Uiso 0.3932 18 0.1667 d
Ne1 Ne 0.362(5) -0.074(5) 0.654(8) Uiso 0.23(3) 18 0.4005 d

loop_
_atom_site_aniso_label
_atom_site_aniso_type_symbol
_atom_site_aniso_U_11
_atom_site_aniso_U_22
_atom_site_aniso_U_33
_atom_site_aniso_U_12
_atom_site_aniso_U_13
_atom_site_aniso_U_23
Pb1 Pb 0.0480(8) 0.0474(8) 0.0512(8) 0.0236(7) -0.0002(5) 0.0013(5)
Pb2 Pb 0.0489(9) 0.0489(9) 0.0529(16) 0.0244(4) 0 0
I1 I 0.0533(15) 0.149(3) 0.083(2) 0.0293(19) 0.0301(14) 0.0158(18)
I2 I 0.086(2) 0.0826(19) 0.134(3) 0.0391(17) -0.0327(19) -0.070(2)

loop_
_atom_type_symbol
_atom_type_scat_dispersion_real
_atom_type_scat_dispersion_imag
_atom_type_scat_source
C -0.0003 0.0004 'International Tables Vol C tables 4.2.6.8 and 6.1.1.1'
H 0.0000 0.0000 'International Tables Vol C tables 4.2.6.8 and 6.1.1.1'
I -8.1659 3.0881 'International Tables Vol C tables 4.2.6.8 and 6.1.1.1'
N 0.0001 0.0008 'International Tables Vol C tables 4.2.6.8 and 6.1.1.1'
Ne 0.0041 0.0040 'International Tables Vol C tables 4.2.6.8 and 6.1.1.1'
Pb -0.6363 3.6002 'International Tables Vol C tables 4.2.6.8 and 6.1.1.1'

loop_
_geom_angle_atom_site_label_1
_geom_angle_atom_site_label_2
_geom_angle_atom_site_label_3
_geom_angle_site_symmetry_1
_geom_angle_site_symmetry_3
_geom_angle
I1 Pb1 I1 13_544 2_655 90.43(11)
I1 Pb1 I1 13_544 10_555 180.0(5)
I1 Pb1 I1 13_544 5_555 89.57(11)
I1 Pb1 I2 13_544 13_544 90.40(10)
I1 Pb1 I2 13_544 10_555 89.60(10)
I1 Pb1 I1 2_655 10_555 89.57(11)
I1 Pb1 I1 2_655 5_555 180.0(5)
I1 Pb1 I2 2_655 13_544 89.60(12)
I1 Pb1 I2 2_655 10_555 90.40(12)
I1 Pb1 I1 10_555 5_555 90.43(11)
I1 Pb1 I2 10_555 13_544 89.60(10)
I1 Pb1 I2 10_555 10_555 90.40(10)
I1 Pb1 I2 5_555 13_544 90.40(12)
I1 Pb1 I2 5_555 10_555 89.60(12)
I2 Pb1 I2 13_544 10_555 180.0(5)
I2 Pb2 I2 . 2_555 89.61(12)
I2 Pb2 I2 . 3_555 89.61(12)
I2 Pb2 I2 . 4_555 180.0(5)
I2 Pb2 I2 . 5_555 90.39(12)
I2 Pb2 I2 . 6_555 90.39(12)
I2 Pb2 I2 2_555 3_555 89.61(13)
I2 Pb2 I2 2_555 4_555 90.39(12)
I2 Pb2 I2 2_555 5_555 180.0(5)
I2 Pb2 I2 2_555 6_555 90.39(13)
I2 Pb2 I2 3_555 4_555 90.39(12)
I2 Pb2 I2 3_555 5_555 90.39(13)
I2 Pb2 I2 3_555 6_555 180.0(5)
I2 Pb2 I2 4_555 5_555 89.61(12)
I2 Pb2 I2 4_555 6_555 89.61(12)
I2 Pb2 I2 5_555 6_555 89.61(13)
Pb1 I1 Pb1 7_455 3_665 153.84(12)
Pb1 I1 N2 7_455 17_555 76(10)
Pb1 I1 Ne1 7_455 17_555 95.0(15)
Pb1 I1 N2 3_665 17_555 102(13)
Pb1 I1 Ne1 3_665 17_555 93.7(15)
N2 I1 Ne1 17_555 17_555 161(14)
Pb1 I2 Pb2 7_455 . 153.83(16)
Pb1 I2 Ne1 7_455 7_454 93.1(15)
Pb2 I2 Ne1 . 7_454 94.6(18)
C1 N1 Ne1 10_455 15_554 173(3)
N1 C1 Ne1 10_455 15_554 173(3)
I1 N2 C2 18_545 2_555 120(30)
I1 N2 C2 18_545 3_555 163(19)
I1 N2 C2 18_545 4_556 138(20)
I1 N2 C2 18_545 5_556 130(50)
I1 C2 N2 18_545 2_555 120(30)
I1 C2 N2 18_545 3_555 163(19)
I1 C2 N2 18_545 4_556 138(20)
I1 C2 N2 18_545 5_556 130(50)
I1 Ne1 I2 18_545 13_545 139(3)
I1 Ne1 C1 18_545 8_555 104(4)
I2 Ne1 C1 13_545 8_555 117(4)

loop_
_geom_bond_atom_site_label_1
_geom_bond_atom_site_label_2
_geom_bond_site_symmetry_2
_geom_bond_distance
Pb1 I1 13_544 3.094(3)
Pb1 I1 2_655 3.089(6)
Pb1 I1 10_555 3.094(3)
Pb1 I1 5_555 3.089(6)
Pb1 I2 13_544 3.091(4)
Pb1 I2 10_555 3.091(4)
Pb2 I2 . 3.092(5)
Pb2 I2 2_555 3.092(4)
Pb2 I2 3_555 3.092(6)
Pb2 I2 4_555 3.092(5)
Pb2 I2 5_555 3.092(4)
Pb2 I2 6_555 3.092(6)
I1 N2 17_555 3.1(12)
I1 Ne1 17_555 2.90(11)
I2 Ne1 7_454 2.60(9)
N1 C1 10_455 1.34(4)
C1 Ne1 15_554 1.92(8)
N2 C2 5_556 1.5(9)
N2 C2 6_556 1.5(10)

loop_
_twin_individual_id
_twin_individual_mass_fraction_refined
_twin_individual_twin_matrix_11
_twin_individual_twin_matrix_12
_twin_individual_twin_matrix_13
_twin_individual_twin_matrix_21
_twin_individual_twin_matrix_22
_twin_individual_twin_matrix_23
_twin_individual_twin_matrix_31
_twin_individual_twin_matrix_32
_twin_individual_twin_matrix_33
1 0.481(8) 1 0 0 0 1 0 0 0 1
2 0.519(9) -1 0 0 -1 1 0 0 0 -1

loop_
_restr_distance_atom_site_label_1
_restr_distance_atom_site_label_2
_restr_distance_site_symmetry_2
_restr_distance_target
_restr_distance_target_weight_param
N2 N2 5_556 1.5 0.03
